data_2224989
loop_
_publ_author_name
'Ooi, Ping Howe'
'Teoh, Siang Guan'
'Goh, Jia Hao'
'Fun, Hoong-Kun'

_publ_section_title
Tetra-\m-benzoato-\k^4^<i>O</i>:<i>O</i>';\k^3^<i>O</i>:<i>O</i>,<i>O</i>';\k^3^<i>O</i>,<i>O</i>':<i>O</i>'-bis[(benzoato-\k^2^<i>O</i>,<i>O</i>')(1,10-phenanthroline-\k^2^<i>N</i>,<i>N</i>')neodymium(III)]
_journal_coeditor_code HB5308
_journal_issue 2
_journal_name_full 'Acta Crystallographica Section E'
_journal_page_first m221
_journal_page_last m222
_journal_paper_doi 10.1107/S1600536810003041
_journal_volume 66
_journal_year 2010
_chemical_formula_iupac '[Nd2 (C7 H5 O2)6 (C12 H8 N2)2]'
_chemical_formula_moiety 'C66 H46 N4 Nd2 O12'
_chemical_formula_sum 'C66 H46 N4 Nd2 O12'
_chemical_formula_weight 1375.55
_chemical_name_systematic
;Tetra-\m-benzoato-\k^4^<i>O</i>:<i>O</i>';\k^3^<i>O</i>:<i>O</i>,<i>O</i>';
\k^3^<i>O</i>,<i>O</i>':<i>O</i>'-bis[(benzoato-\k^2^<i>O</i>,<i>O</i>')(1,10-
phenanthroline-\k^2^<i>N</i>,<i>N</i>')neodymium(III)]
;
_space_group_IT_number 2
_symmetry_cell_setting triclinic
_symmetry_space_group_name_Hall '-P 1'
_symmetry_space_group_name_H-M 'P -1'
_atom_sites_solution_hydrogens geom
_atom_sites_solution_primary direct
_atom_sites_solution_secondary difmap
_audit_creation_method SHELXL-97
_cell_angle_alpha 104.9250(10)
_cell_angle_beta 93.8310(10)
_cell_angle_gamma 112.8770(10)
_cell_formula_units_Z 1
_cell_length_a 10.7954(3)
_cell_length_b 11.8702(4)
_cell_length_c 12.2660(7)
_cell_measurement_reflns_used 9761
_cell_measurement_temperature 100.00(10)
_cell_measurement_theta_max 37.60
_cell_measurement_theta_min 2.96
_cell_volume 1374.49(10)
_computing_cell_refinement 'SAINT (Bruker, 2009)'
_computing_data_collection 'APEX2 (Bruker, 2009)'
_computing_data_reduction 'SAINT (Bruker, 2009)'
_computing_molecular_graphics 'SHELXTL (Sheldrick, 2008)'
_computing_publication_material
;
SHELXTL (Sheldrick, 2008) and PLATON (Spek, 2009)
;
_computing_structure_refinement 'SHELXTL (Sheldrick, 2008)'
_computing_structure_solution 'SHELXTL (Sheldrick, 2008)'
_diffrn_ambient_temperature 100.00(10)
_diffrn_measured_fraction_theta_full 0.986
_diffrn_measured_fraction_theta_max 0.986
_diffrn_measurement_device_type
;
Bruker SMART APEX DUO CCD
;
_diffrn_measurement_method '\f and \w scans'
_diffrn_radiation_monochromator graphite
_diffrn_radiation_source 'fine-focus sealed tube'
_diffrn_radiation_type MoK\a
_diffrn_radiation_wavelength 0.71073
_diffrn_reflns_av_R_equivalents 0.0196
_diffrn_reflns_av_sigmaI/netI 0.0170
_diffrn_reflns_limit_h_max 17
_diffrn_reflns_limit_h_min -17
_diffrn_reflns_limit_k_max 19
_diffrn_reflns_limit_k_min -18
_diffrn_reflns_limit_l_max 19
_diffrn_reflns_limit_l_min -19
_diffrn_reflns_number 46897
_diffrn_reflns_theta_full 35.00
_diffrn_reflns_theta_max 35.00
_diffrn_reflns_theta_min 2.66
_diffrn_standards_number 0
_exptl_absorpt_coefficient_mu 1.939
_exptl_absorpt_correction_T_max 0.784
_exptl_absorpt_correction_T_min 0.347
_exptl_absorpt_correction_type multi-scan
_exptl_absorpt_process_details '<i>SADABS</i> (Bruker, 2009)'
_exptl_crystal_colour purple
_exptl_crystal_density_diffrn 1.662
_exptl_crystal_density_method 'not measured'
_exptl_crystal_description plate
_exptl_crystal_F_000 686
_exptl_crystal_size_max 0.69
_exptl_crystal_size_mid 0.41
_exptl_crystal_size_min 0.13
_refine_diff_density_max 1.255
_refine_diff_density_min -1.509
_refine_ls_extinction_method none
_refine_ls_goodness_of_fit_ref 1.393
_refine_ls_hydrogen_treatment constr
_refine_ls_matrix_type full
_refine_ls_number_parameters 379
_refine_ls_number_reflns 11933
_refine_ls_number_restraints 0
_refine_ls_restrained_S_all 1.393
_refine_ls_R_factor_all 0.0190
_refine_ls_R_factor_gt 0.0158
_refine_ls_shift/su_max_lt 0.001
_refine_ls_shift/su_mean 0.000
_refine_ls_structure_factor_coef Fsqd
_refine_ls_weighting_details 'calc w=1/[\s^2^(Fo^2^)+(0.0390P)^2^+0.2397P] where P=(Fo^2^+2Fc^2^)/3'
_refine_ls_weighting_scheme calc
_refine_ls_wR_factor_gt 0.0523
_refine_ls_wR_factor_ref 0.0708
_reflns_number_gt 11529
_reflns_number_total 11933
_reflns_threshold_expression I>2\s(I)
_cod_data_source_file hb5308.cif
_cod_data_source_block I
_cod_depositor_comments
;
The following automatic conversions were performed:
'_symmetry_cell_setting' value 'Triclinic' changed to 'triclinic'
according to '/home/saulius/struct/CIF-dictionaries/cif_core.dic'
dictionary named 'cif_core.dic' version 2.4.1 from 2010-06-29.

Automatic conversion script
Id: cif_fix_enum 1527 2010-12-29 10:47:43Z saulius 

The following automatic conversions were performed:

'_symmetry_cell_setting' value 'Triclinic' changed to 'triclinic'
according to /home/saulius/struct/CIF-dictionaries/cif_core.dic
dictionary named 'cif_core.dic' version 2.4.1 from 2010-06-29.

Automatic conversion script
Id: cif_fix_values 1715 2011-07-08 13:25:40Z adriana 
;
_cod_database_code 2224989
_cod_database_fobs_code 2224989

loop_
_symmetry_equiv_pos_as_xyz
'x, y, z'
'-x, -y, -z'

loop_
_atom_site_type_symbol
_atom_site_label
_atom_site_fract_x
_atom_site_fract_y
_atom_site_fract_z
_atom_site_U_iso_or_equiv
_atom_site_adp_type
_atom_site_calc_flag
_atom_site_refinement_flags
_atom_site_occupancy
_atom_site_disorder_assembly
_atom_site_disorder_group
Nd Nd1 0.135991(5) 0.561522(5) 0.646953(5) 0.01014(3) Uani d . 1 . .
O O1 0.07381(10) 0.68363(9) 0.82160(9) 0.01641(16) Uani d . 1 . .
O O2 0.27604(10) 0.77974(10) 0.77735(9) 0.01605(16) Uani d . 1 . .
O O3 0.15987(11) 0.35844(10) 0.56526(9) 0.01848(18) Uani d . 1 . .
O O4 0.00549(10) 0.36146(9) 0.44049(9) 0.01530(16) Uani d . 1 . .
O O5 0.08829(10) 0.59147(10) 0.34526(9) 0.01613(16) Uani d . 1 . .
O O6 0.24489(10) 0.63755(10) 0.49909(9) 0.01578(16) Uani d . 1 . .
N N1 0.19179(12) 0.48650(11) 0.82052(10) 0.01452(17) Uani d . 1 . .
N N2 0.38701(11) 0.57086(11) 0.69470(10) 0.01398(17) Uani d . 1 . .
C C1 0.30009(13) 0.45576(12) 0.82829(11) 0.01378(19) Uani d . 1 . .
C C2 0.10022(15) 0.45161(13) 0.88670(12) 0.0171(2) Uani d . 1 . .
H H2A 0.0266 0.4735 0.8822 0.021 Uiso calc R 1 . .
C C3 0.10869(16) 0.38359(14) 0.96296(12) 0.0192(2) Uani d . 1 . .
H H3A 0.0440 0.3636 1.0096 0.023 Uiso calc R 1 . .
C C4 0.21506(16) 0.34718(14) 0.96717(12) 0.0195(2) Uani d . 1 . .
H H4A 0.2211 0.2992 1.0148 0.023 Uiso calc R 1 . .
C C5 0.31456(14) 0.38298(13) 0.89895(12) 0.0166(2) Uani d . 1 . .
C C6 0.42959(16) 0.35029(14) 0.90061(13) 0.0202(2) Uani d . 1 . .
H H6A 0.4371 0.2993 0.9446 0.024 Uiso calc R 1 . .
C C7 0.52686(16) 0.39300(15) 0.83879(13) 0.0203(2) Uani d . 1 . .
H H7A 0.6007 0.3712 0.8412 0.024 Uiso calc R 1 . .
C C8 0.51832(13) 0.47134(13) 0.76955(12) 0.0163(2) Uani d . 1 . .
C C9 0.61982(14) 0.52029(14) 0.70660(13) 0.0191(2) Uani d . 1 . .
H H9A 0.6982 0.5055 0.7114 0.023 Uiso calc R 1 . .
C C10 0.60218(14) 0.59012(14) 0.63790(13) 0.0192(2) Uani d . 1 . .
H H10A 0.6673 0.6218 0.5946 0.023 Uiso calc R 1 . .
C C11 0.48338(14) 0.61251(13) 0.63463(12) 0.0169(2) Uani d . 1 . .
H H11A 0.4718 0.6592 0.5876 0.020 Uiso calc R 1 . .
C C12 0.40383(13) 0.50067(12) 0.76196(11) 0.01365(19) Uani d . 1 . .
C C13 0.18596(13) 0.78037(12) 0.83975(11) 0.01332(19) Uani d . 1 . .
C C14 0.21680(13) 0.89994(12) 0.93665(10) 0.01395(19) Uani d . 1 . .
C C15 0.11566(16) 0.91061(14) 0.99806(12) 0.0187(2) Uani d . 1 . .
H H15A 0.0276 0.8449 0.9768 0.022 Uiso calc R 1 . .
C C16 0.14606(19) 1.01942(16) 1.09120(13) 0.0238(3) Uani d . 1 . .
H H16A 0.0783 1.0268 1.1317 0.029 Uiso calc R 1 . .
C C17 0.2775(2) 1.11663(16) 1.12335(13) 0.0259(3) Uani d . 1 . .
H H17A 0.2983 1.1883 1.1866 0.031 Uiso calc R 1 . .
C C18 0.37869(17) 1.10783(14) 1.06176(13) 0.0231(3) Uani d . 1 . .
H H18A 0.4667 1.1736 1.0832 0.028 Uiso calc R 1 . .
C C19 0.34719(15) 0.99948(13) 0.96739(12) 0.0176(2) Uani d . 1 . .
H H19A 0.4140 0.9940 0.9249 0.021 Uiso calc R 1 . .
C C20 0.06862(12) 0.30308(12) 0.47633(11) 0.01305(18) Uani d . 1 . .
C C21 0.03417(13) 0.16578(11) 0.41377(11) 0.01327(18) Uani d . 1 . .
C C22 0.12719(14) 0.11477(13) 0.43391(12) 0.0163(2) Uani d . 1 . .
H H22A 0.2112 0.1674 0.4826 0.020 Uiso calc R 1 . .
C C23 0.09434(16) -0.01436(14) 0.38135(13) 0.0196(2) Uani d . 1 . .
H H23A 0.1570 -0.0478 0.3939 0.023 Uiso calc R 1 . .
C C24 -0.03202(17) -0.09346(14) 0.31012(13) 0.0214(2) Uani d . 1 . .
H H24A -0.0544 -0.1802 0.2758 0.026 Uiso calc R 1 . .
C C25 -0.12551(16) -0.04316(13) 0.28996(13) 0.0208(2) Uani d . 1 . .
H H25A -0.2102 -0.0963 0.2424 0.025 Uiso calc R 1 . .
C C26 -0.09184(14) 0.08677(13) 0.34117(12) 0.0163(2) Uani d . 1 . .
H H26A -0.1535 0.1207 0.3269 0.020 Uiso calc R 1 . .
C C27 0.20609(13) 0.65426(12) 0.40696(11) 0.01327(19) Uani d . 1 . .
C C28 0.30895(12) 0.75547(12) 0.36677(11) 0.01323(18) Uani d . 1 . .
C C29 0.26872(14) 0.78761(13) 0.27284(12) 0.0171(2) Uani d . 1 . .
H H29A 0.1782 0.7453 0.2342 0.020 Uiso calc R 1 . .
C C30 0.36372(16) 0.88293(15) 0.23681(14) 0.0211(2) Uani d . 1 . .
H H30A 0.3362 0.9050 0.1750 0.025 Uiso calc R 1 . .
C C31 0.49950(16) 0.94497(14) 0.29314(14) 0.0218(2) Uani d . 1 . .
H H31A 0.5628 1.0087 0.2692 0.026 Uiso calc R 1 . .
C C32 0.54037(15) 0.91166(15) 0.38495(14) 0.0230(3) Uani d . 1 . .
H H32A 0.6316 0.9519 0.4217 0.028 Uiso calc R 1 . .
C C33 0.44521(14) 0.81793(14) 0.42247(12) 0.0192(2) Uani d . 1 . .
H H33A 0.4729 0.7970 0.4850 0.023 Uiso calc R 1 . .

loop_
_atom_site_aniso_label
_atom_site_aniso_U_11
_atom_site_aniso_U_22
_atom_site_aniso_U_33
_atom_site_aniso_U_12
_atom_site_aniso_U_13
_atom_site_aniso_U_23
Nd1 0.01005(3) 0.00866(3) 0.01053(3) 0.00329(2) 0.00192(2) 0.00210(2)
O1 0.0166(4) 0.0123(4) 0.0174(4) 0.0039(3) 0.0051(3) 0.0028(3)
O2 0.0153(4) 0.0136(4) 0.0154(4) 0.0041(3) 0.0038(3) 0.0012(3)
O3 0.0172(4) 0.0130(4) 0.0209(4) 0.0069(3) -0.0032(3) -0.0010(3)
O4 0.0173(4) 0.0138(4) 0.0179(4) 0.0090(3) 0.0041(3) 0.0057(3)
O5 0.0132(4) 0.0154(4) 0.0163(4) 0.0025(3) 0.0025(3) 0.0049(3)
O6 0.0148(4) 0.0176(4) 0.0156(4) 0.0058(3) 0.0044(3) 0.0074(3)
N1 0.0149(4) 0.0144(4) 0.0145(4) 0.0065(3) 0.0031(3) 0.0042(3)
N2 0.0132(4) 0.0125(4) 0.0138(4) 0.0044(3) 0.0016(3) 0.0021(3)
C1 0.0148(5) 0.0123(4) 0.0127(4) 0.0058(4) 0.0007(4) 0.0017(4)
C2 0.0194(5) 0.0165(5) 0.0168(5) 0.0079(4) 0.0058(4) 0.0060(4)
C3 0.0229(6) 0.0189(6) 0.0176(5) 0.0087(5) 0.0066(5) 0.0078(4)
C4 0.0241(6) 0.0177(5) 0.0174(5) 0.0084(5) 0.0032(4) 0.0072(4)
C5 0.0185(5) 0.0147(5) 0.0157(5) 0.0073(4) 0.0000(4) 0.0037(4)
C6 0.0236(6) 0.0174(5) 0.0209(6) 0.0109(5) -0.0003(5) 0.0054(4)
C7 0.0210(6) 0.0189(6) 0.0219(6) 0.0125(5) -0.0003(5) 0.0023(5)
C8 0.0154(5) 0.0145(5) 0.0172(5) 0.0078(4) 0.0007(4) 0.0004(4)
C9 0.0161(5) 0.0173(5) 0.0221(6) 0.0087(4) 0.0036(4) 0.0005(4)
C10 0.0153(5) 0.0185(5) 0.0215(6) 0.0067(4) 0.0057(4) 0.0023(4)
C11 0.0146(5) 0.0162(5) 0.0178(5) 0.0050(4) 0.0037(4) 0.0040(4)
C12 0.0131(4) 0.0120(4) 0.0135(5) 0.0053(4) 0.0005(4) 0.0005(4)
C13 0.0151(5) 0.0119(4) 0.0124(4) 0.0057(4) 0.0020(4) 0.0031(4)
C14 0.0177(5) 0.0122(4) 0.0114(4) 0.0067(4) 0.0013(4) 0.0026(4)
C15 0.0237(6) 0.0174(5) 0.0171(5) 0.0105(5) 0.0060(4) 0.0051(4)
C16 0.0362(8) 0.0233(6) 0.0171(6) 0.0191(6) 0.0069(5) 0.0037(5)
C17 0.0409(9) 0.0196(6) 0.0164(6) 0.0175(6) -0.0023(5) -0.0014(5)
C18 0.0286(7) 0.0146(5) 0.0190(6) 0.0065(5) -0.0049(5) 0.0002(4)
C19 0.0204(5) 0.0142(5) 0.0150(5) 0.0058(4) -0.0009(4) 0.0025(4)
C20 0.0128(4) 0.0101(4) 0.0160(5) 0.0053(4) 0.0034(4) 0.0027(4)
C21 0.0143(5) 0.0105(4) 0.0146(5) 0.0056(4) 0.0024(4) 0.0026(4)
C22 0.0175(5) 0.0141(5) 0.0179(5) 0.0087(4) 0.0025(4) 0.0030(4)
C23 0.0259(6) 0.0153(5) 0.0200(6) 0.0125(5) 0.0047(5) 0.0033(4)
C24 0.0308(7) 0.0131(5) 0.0185(5) 0.0099(5) 0.0026(5) 0.0011(4)
C25 0.0235(6) 0.0131(5) 0.0192(6) 0.0045(4) -0.0017(5) 0.0008(4)
C26 0.0173(5) 0.0126(5) 0.0165(5) 0.0051(4) -0.0003(4) 0.0033(4)
C27 0.0137(5) 0.0115(4) 0.0145(5) 0.0050(4) 0.0047(4) 0.0037(4)
C28 0.0132(4) 0.0116(4) 0.0148(5) 0.0045(4) 0.0048(4) 0.0044(4)
C29 0.0158(5) 0.0173(5) 0.0211(5) 0.0076(4) 0.0048(4) 0.0096(4)
C30 0.0224(6) 0.0202(6) 0.0251(6) 0.0089(5) 0.0073(5) 0.0136(5)
C31 0.0216(6) 0.0178(6) 0.0246(6) 0.0039(5) 0.0084(5) 0.0104(5)
C32 0.0170(5) 0.0219(6) 0.0228(6) -0.0005(5) 0.0024(5) 0.0093(5)
C33 0.0153(5) 0.0191(5) 0.0189(5) 0.0016(4) 0.0020(4) 0.0082(4)

loop_
_atom_type_symbol
_atom_type_description
_atom_type_scat_dispersion_real
_atom_type_scat_dispersion_imag
_atom_type_scat_source
C C 0.0033 0.0016 'International Tables Vol C Tables 4.2.6.8 and 6.1.1.4'
H H 0.0000 0.0000 'International Tables Vol C Tables 4.2.6.8 and 6.1.1.4'
N N 0.0061 0.0033 'International Tables Vol C Tables 4.2.6.8 and 6.1.1.4'
O O 0.0106 0.0060 'International Tables Vol C Tables 4.2.6.8 and 6.1.1.4'
Nd Nd -0.1943 3.0179 'International Tables Vol C Tables 4.2.6.8 and 6.1.1.4'

loop_
_geom_angle_atom_site_label_1
_geom_angle_atom_site_label_2
_geom_angle_atom_site_label_3
_geom_angle_site_symmetry_1
_geom_angle_site_symmetry_3
_geom_angle
_geom_angle_publ_flag
O4 Nd1 O6 2_566 . 73.10(3) ?
O4 Nd1 O5 2_566 2_566 79.74(3) ?
O6 Nd1 O5 . 2_566 135.40(3) ?
O4 Nd1 O2 2_566 . 90.44(4) ?
O6 Nd1 O2 . . 86.17(3) ?
O5 Nd1 O2 2_566 . 129.27(3) ?
O4 Nd1 O3 2_566 . 126.97(3) ?
O6 Nd1 O3 . . 88.34(4) ?
O5 Nd1 O3 2_566 . 80.45(4) ?
O2 Nd1 O3 . . 138.41(3) ?
O4 Nd1 O1 2_566 . 78.44(3) ?
O6 Nd1 O1 . . 129.08(3) ?
O5 Nd1 O1 2_566 . 76.84(3) ?
O2 Nd1 O1 . . 52.45(3) ?
O3 Nd1 O1 . . 141.78(4) ?
O4 Nd1 N1 2_566 . 146.80(3) ?
O6 Nd1 N1 . . 138.90(3) ?
O5 Nd1 N1 2_566 . 78.15(3) ?
O2 Nd1 N1 . . 84.74(4) ?
O3 Nd1 N1 . . 72.90(4) ?
O1 Nd1 N1 . . 72.63(3) ?
O4 Nd1 N2 2_566 . 147.67(3) ?
O6 Nd1 N2 . . 77.31(3) ?
O5 Nd1 N2 2_566 . 131.81(3) ?
O2 Nd1 N2 . . 74.72(3) ?
O3 Nd1 N2 . . 63.86(3) ?
O1 Nd1 N2 . . 111.81(3) ?
N1 Nd1 N2 . . 61.62(3) ?
O4 Nd1 O4 2_566 . 78.19(3) ?
O6 Nd1 O4 . . 73.81(3) ?
O5 Nd1 O4 2_566 . 66.35(3) ?
O2 Nd1 O4 . . 159.09(3) ?
O3 Nd1 O4 . . 48.81(3) ?
O1 Nd1 O4 . . 139.16(3) ?
N1 Nd1 O4 . . 114.30(3) ?
N2 Nd1 O4 . . 105.85(3) ?
C13 O1 Nd1 . . 91.18(8) ?
C13 O2 Nd1 . . 94.76(8) ?
C20 O3 Nd1 . . 102.46(8) ?
C20 O4 Nd1 . 2_566 171.01(9) ?
C20 O4 Nd1 . . 86.72(7) ?
Nd1 O4 Nd1 2_566 . 101.81(3) ?
C27 O5 Nd1 . 2_566 139.15(9) ?
C27 O6 Nd1 . . 135.75(8) ?
C2 N1 C1 . . 118.06(12) ?
C2 N1 Nd1 . . 120.55(9) ?
C1 N1 Nd1 . . 119.81(8) ?
C11 N2 C12 . . 117.69(12) ?
C11 N2 Nd1 . . 122.51(9) ?
C12 N2 Nd1 . . 117.62(8) ?
N1 C1 C5 . . 122.46(12) ?
N1 C1 C12 . . 118.03(11) ?
C5 C1 C12 . . 119.51(12) ?
N1 C2 C3 . . 123.59(13) ?
N1 C2 H2A . . 118.2 ?
C3 C2 H2A . . 118.2 ?
C4 C3 C2 . . 118.44(13) ?
C4 C3 H3A . . 120.8 ?
C2 C3 H3A . . 120.8 ?
C3 C4 C5 . . 119.63(13) ?
C3 C4 H4A . . 120.2 ?
C5 C4 H4A . . 120.2 ?
C4 C5 C1 . . 117.69(12) ?
C4 C5 C6 . . 122.59(13) ?
C1 C5 C6 . . 119.70(13) ?
C7 C6 C5 . . 120.58(13) ?
C7 C6 H6A . . 119.7 ?
C5 C6 H6A . . 119.7 ?
C6 C7 C8 . . 121.22(13) ?
C6 C7 H7A . . 119.4 ?
C8 C7 H7A . . 119.4 ?
C9 C8 C12 . . 117.66(13) ?
C9 C8 C7 . . 122.62(13) ?
C12 C8 C7 . . 119.71(13) ?
C10 C9 C8 . . 119.56(13) ?
C10 C9 H9A . . 120.2 ?
C8 C9 H9A . . 120.2 ?
C9 C10 C11 . . 118.52(13) ?
C9 C10 H10A . . 120.7 ?
C11 C10 H10A . . 120.7 ?
N2 C11 C10 . . 123.81(13) ?
N2 C11 H11A . . 118.1 ?
C10 C11 H11A . . 118.1 ?
N2 C12 C8 . . 122.72(12) ?
N2 C12 C1 . . 118.10(11) ?
C8 C12 C1 . . 119.17(12) ?
O1 C13 O2 . . 121.55(12) ?
O1 C13 C14 . . 120.10(11) ?
O2 C13 C14 . . 118.35(11) ?
O1 C13 Nd1 . . 62.75(7) ?
O2 C13 Nd1 . . 58.84(7) ?
C14 C13 Nd1 . . 176.57(9) ?
C19 C14 C15 . . 119.60(12) ?
C19 C14 C13 . . 120.12(12) ?
C15 C14 C13 . . 120.26(12) ?
C16 C15 C14 . . 120.19(14) ?
C16 C15 H15A . . 119.9 ?
C14 C15 H15A . . 119.9 ?
C17 C16 C15 . . 119.79(15) ?
C17 C16 H16A . . 120.1 ?
C15 C16 H16A . . 120.1 ?
C16 C17 C18 . . 120.50(14) ?
C16 C17 H17A . . 119.8 ?
C18 C17 H17A . . 119.8 ?
C17 C18 C19 . . 119.49(15) ?
C17 C18 H18A . . 120.3 ?
C19 C18 H18A . . 120.3 ?
C14 C19 C18 . . 120.38(14) ?
C14 C19 H19A . . 119.8 ?
C18 C19 H19A . . 119.8 ?
O3 C20 O4 . . 121.21(12) ?
O3 C20 C21 . . 118.34(11) ?
O4 C20 C21 . . 120.45(11) ?
O3 C20 Nd1 . . 53.53(6) ?
O4 C20 Nd1 . . 68.32(7) ?
C21 C20 Nd1 . . 167.86(9) ?
C26 C21 C22 . . 119.87(12) ?
C26 C21 C20 . . 120.95(11) ?
C22 C21 C20 . . 119.08(11) ?
C23 C22 C21 . . 120.12(13) ?
C23 C22 H22A . . 119.9 ?
C21 C22 H22A . . 119.9 ?
C24 C23 C22 . . 119.98(13) ?
C24 C23 H23A . . 120.0 ?
C22 C23 H23A . . 120.0 ?
C23 C24 C25 . . 120.16(13) ?
C23 C24 H24A . . 119.9 ?
C25 C24 H24A . . 119.9 ?
C26 C25 C24 . . 119.92(13) ?
C26 C25 H25A . . 120.0 ?
C24 C25 H25A . . 120.0 ?
C25 C26 C21 . . 119.94(13) ?
C25 C26 H26A . . 120.0 ?
C21 C26 H26A . . 120.0 ?
O5 C27 O6 . . 125.19(12) ?
O5 C27 C28 . . 117.15(11) ?
O6 C27 C28 . . 117.66(11) ?
C33 C28 C29 . . 119.27(12) ?
C33 C28 C27 . . 120.46(12) ?
C29 C28 C27 . . 120.27(11) ?
C30 C29 C28 . . 120.22(13) ?
C30 C29 H29A . . 119.9 ?
C28 C29 H29A . . 119.9 ?
C31 C30 C29 . . 120.09(13) ?
C31 C30 H30A . . 120.0 ?
C29 C30 H30A . . 120.0 ?
C32 C31 C30 . . 119.87(13) ?
C32 C31 H31A . . 120.1 ?
C30 C31 H31A . . 120.1 ?
C31 C32 C33 . . 120.20(14) ?
C31 C32 H32A . . 119.9 ?
C33 C32 H32A . . 119.9 ?
C28 C33 C32 . . 120.33(13) ?
C28 C33 H33A . . 119.8 ?
C32 C33 H33A . . 119.8 ?

loop_
_geom_bond_atom_site_label_1
_geom_bond_atom_site_label_2
_geom_bond_site_symmetry_2
_geom_bond_distance
_geom_bond_publ_flag
Nd1 O4 2_566 2.3856(10) y
Nd1 O6 . 2.4060(10) y
Nd1 O5 2_566 2.4230(10) y
Nd1 O2 . 2.4600(10) y
Nd1 O3 . 2.4810(10) y
Nd1 O1 . 2.5475(10) y
Nd1 N1 . 2.6288(12) y
Nd1 N2 . 2.6870(11) y
Nd1 O4 . 2.8039(10) y
O1 C13 . 1.2591(16) ?
O2 C13 . 1.2781(16) ?
O3 C20 . 1.2553(16) ?
O4 C20 . 1.2736(15) ?
O4 Nd1 2_566 2.3855(10) ?
O5 C27 . 1.2607(16) ?
O5 Nd1 2_566 2.4230(10) ?
O6 C27 . 1.2684(16) ?
N1 C2 . 1.3304(17) ?
N1 C1 . 1.3579(17) ?
N2 C11 . 1.3266(17) ?
N2 C12 . 1.3636(17) ?
C1 C5 . 1.4122(19) ?
C1 C12 . 1.4427(18) ?
C2 C3 . 1.404(2) ?
C2 H2A . 0.9300 ?
C3 C4 . 1.378(2) ?
C3 H3A . 0.9300 ?
C4 C5 . 1.408(2) ?
C4 H4A . 0.9300 ?
C5 C6 . 1.438(2) ?
C6 C7 . 1.351(2) ?
C6 H6A . 0.9300 ?
C7 C8 . 1.435(2) ?
C7 H7A . 0.9300 ?
C8 C9 . 1.408(2) ?
C8 C12 . 1.4118(18) ?
C9 C10 . 1.376(2) ?
C9 H9A . 0.9300 ?
C10 C11 . 1.407(2) ?
C10 H10A . 0.9300 ?
C11 H11A . 0.9300 ?
C13 C14 . 1.4996(18) ?
C14 C19 . 1.3879(19) ?
C14 C15 . 1.3942(19) ?
C15 C16 . 1.393(2) ?
C15 H15A . 0.9300 ?
C16 C17 . 1.385(3) ?
C16 H16A . 0.9300 ?
C17 C18 . 1.390(3) ?
C17 H17A . 0.9300 ?
C18 C19 . 1.396(2) ?
C18 H18A . 0.9300 ?
C19 H19A . 0.9300 ?
C20 C21 . 1.4932(17) ?
C21 C26 . 1.3925(18) ?
C21 C22 . 1.3974(18) ?
C22 C23 . 1.3887(19) ?
C22 H22A . 0.9300 ?
C23 C24 . 1.389(2) ?
C23 H23A . 0.9300 ?
C24 C25 . 1.395(2) ?
C24 H24A . 0.9300 ?
C25 C26 . 1.3929(19) ?
C25 H25A . 0.9300 ?
C26 H26A . 0.9300 ?
C27 C28 . 1.5034(17) ?
C28 C33 . 1.3918(19) ?
C28 C29 . 1.3965(19) ?
C29 C30 . 1.3939(19) ?
C29 H29A . 0.9300 ?
C30 C31 . 1.390(2) ?
C30 H30A . 0.9300 ?
C31 C32 . 1.385(2) ?
C31 H31A . 0.9300 ?
C32 C33 . 1.394(2) ?
C32 H32A . 0.9300 ?
C33 H33A . 0.9300 ?

loop_
_geom_hbond_atom_site_label_D
_geom_hbond_atom_site_label_H
_geom_hbond_atom_site_label_A
_geom_hbond_site_symmetry_A
_geom_hbond_distance_DH
_geom_hbond_distance_HA
_geom_hbond_distance_DA
_geom_hbond_angle_DHA
_geom_hbond_publ_flag
C3 H3A O1 2_567 0.93 2.57 3.4729(19) 163 yes
C11 H11A O6 . 0.93 2.50 3.1239(19) 125 yes
C26 H26A O2 2_566 0.93 2.56 3.4393(19) 158 yes
C7 H7A Cg1 2_666 0.93 2.89 3.4554(18) 121 yes
C16 H16A Cg2 1_566 0.93 2.98 3.7544(18) 141 yes
C17 H17A Cg3 2_677 0.93 2.94 3.7287(19) 143 yes
C24 H24A Cg4 2_556 0.93 2.81 3.6620(17) 153 yes
C30 H30A Cg5 1_554 0.93 2.73 3.6435(18) 167 yes

loop_
_geom_torsion_atom_site_label_1
_geom_torsion_atom_site_label_2
_geom_torsion_atom_site_label_3
_geom_torsion_atom_site_label_4
_geom_torsion_site_symmetry_1
_geom_torsion_site_symmetry_2
_geom_torsion_site_symmetry_3
_geom_torsion_site_symmetry_4
_geom_torsion
_geom_torsion_publ_flag
O4 Nd1 O1 C13 2_566 . . . -98.30(8) ?
O6 Nd1 O1 C13 . . . . -41.56(9) ?
O5 Nd1 O1 C13 2_566 . . . 179.68(8) ?
O2 Nd1 O1 C13 . . . . 1.33(7) ?
O3 Nd1 O1 C13 . . . . 124.60(8) ?
N1 Nd1 O1 C13 . . . . 98.18(8) ?
N2 Nd1 O1 C13 . . . . 49.60(8) ?
O4 Nd1 O1 C13 . . . . -154.52(7) ?
C20 Nd1 O1 C13 . . . . 165.30(8) ?
Nd1 Nd1 O1 C13 2_566 . . . -122.72(7) ?
O4 Nd1 O2 C13 2_566 . . . 73.69(8) ?
O6 Nd1 O2 C13 . . . . 146.72(8) ?
O5 Nd1 O2 C13 2_566 . . . -3.38(10) ?
O3 Nd1 O2 C13 . . . . -130.13(8) ?
O1 Nd1 O2 C13 . . . . -1.31(7) ?
N1 Nd1 O2 C13 . . . . -73.41(8) ?
N2 Nd1 O2 C13 . . . . -135.39(8) ?
O4 Nd1 O2 C13 . . . . 130.12(9) ?
C20 Nd1 O2 C13 . . . . -155.92(10) ?
Nd1 Nd1 O2 C13 2_566 . . . 89.53(8) ?
O4 Nd1 O3 C20 2_566 . . . -7.61(10) ?
O6 Nd1 O3 C20 . . . . -74.92(9) ?
O5 Nd1 O3 C20 2_566 . . . 61.73(9) ?
O2 Nd1 O3 C20 . . . . -157.25(8) ?
O1 Nd1 O3 C20 . . . . 115.79(9) ?
N1 Nd1 O3 C20 . . . . 142.18(9) ?
N2 Nd1 O3 C20 . . . . -151.59(10) ?
O4 Nd1 O3 C20 . . . . -5.11(7) ?
C13 Nd1 O3 C20 . . . . 160.95(8) ?
Nd1 Nd1 O3 C20 2_566 . . . -6.30(8) ?
O4 Nd1 O4 C20 2_566 . . . -177.11(9) ?
O6 Nd1 O4 C20 . . . . 107.28(8) ?
O5 Nd1 O4 C20 2_566 . . . -93.26(8) ?
O2 Nd1 O4 C20 . . . . 124.56(10) ?
O3 Nd1 O4 C20 . . . . 4.93(7) ?
O1 Nd1 O4 C20 . . . . -120.82(8) ?
N1 Nd1 O4 C20 . . . . -29.59(8) ?
N2 Nd1 O4 C20 . . . . 35.95(8) ?
C13 Nd1 O4 C20 . . . . -154.15(10) ?
Nd1 Nd1 O4 C20 2_566 . . . -177.11(9) ?
O4 Nd1 O4 Nd1 2_566 . . 2_566 0.0 ?
O6 Nd1 O4 Nd1 . . . 2_566 -75.61(4) ?
O5 Nd1 O4 Nd1 2_566 . . 2_566 83.85(4) ?
O2 Nd1 O4 Nd1 . . . 2_566 -58.33(10) ?
O3 Nd1 O4 Nd1 . . . 2_566 -177.96(6) ?
O1 Nd1 O4 Nd1 . . . 2_566 56.29(6) ?
N1 Nd1 O4 Nd1 . . . 2_566 147.52(3) ?
N2 Nd1 O4 Nd1 . . . 2_566 -146.94(3) ?
C13 Nd1 O4 Nd1 . . . 2_566 22.96(11) ?
C20 Nd1 O4 Nd1 . . . 2_566 177.11(9) ?
O4 Nd1 O6 C27 2_566 . . . -24.01(12) ?
O5 Nd1 O6 C27 2_566 . . . 31.03(14) ?
O2 Nd1 O6 C27 . . . . -115.64(13) ?
O3 Nd1 O6 C27 . . . . 105.61(12) ?
O1 Nd1 O6 C27 . . . . -82.91(13) ?
N1 Nd1 O6 C27 . . . . 166.87(11) ?
N2 Nd1 O6 C27 . . . . 169.17(13) ?
O4 Nd1 O6 C27 . . . . 58.26(12) ?
C13 Nd1 O6 C27 . . . . -100.77(12) ?
C20 Nd1 O6 C27 . . . . 82.26(12) ?
Nd1 Nd1 O6 C27 2_566 . . . 21.25(12) ?
O4 Nd1 N1 C2 2_566 . . . 18.15(14) ?
O6 Nd1 N1 C2 . . . . 178.90(9) ?
O5 Nd1 N1 C2 2_566 . . . -31.09(10) ?
O2 Nd1 N1 C2 . . . . 100.88(10) ?
O3 Nd1 N1 C2 . . . . -114.61(11) ?
O1 Nd1 N1 C2 . . . . 48.65(10) ?
N2 Nd1 N1 C2 . . . . 176.34(11) ?
O4 Nd1 N1 C2 . . . . -88.11(10) ?
C13 Nd1 N1 C2 . . . . 75.05(10) ?
C20 Nd1 N1 C2 . . . . -100.15(10) ?
Nd1 Nd1 N1 C2 2_566 . . . -58.31(12) ?
O4 Nd1 N1 C1 2_566 . . . -176.47(8) ?
O6 Nd1 N1 C1 . . . . -15.72(12) ?
O5 Nd1 N1 C1 2_566 . . . 134.29(10) ?
O2 Nd1 N1 C1 . . . . -93.74(10) ?
O3 Nd1 N1 C1 . . . . 50.77(9) ?
O1 Nd1 N1 C1 . . . . -145.97(10) ?
N2 Nd1 N1 C1 . . . . -18.27(9) ?
O4 Nd1 N1 C1 . . . . 77.27(10) ?
C13 Nd1 N1 C1 . . . . -119.57(10) ?
C20 Nd1 N1 C1 . . . . 65.23(10) ?
Nd1 Nd1 N1 C1 2_566 . . . 107.07(9) ?
O4 Nd1 N2 C11 2_566 . . . -21.91(13) ?
O6 Nd1 N2 C11 . . . . 2.17(10) ?
O5 Nd1 N2 C11 2_566 . . . 143.22(9) ?
O2 Nd1 N2 C11 . . . . -87.28(10) ?
O3 Nd1 N2 C11 . . . . 96.61(11) ?
O1 Nd1 N2 C11 . . . . -125.12(10) ?
N1 Nd1 N2 C11 . . . . -179.55(11) ?
O4 Nd1 N2 C11 . . . . 71.01(10) ?
C13 Nd1 N2 C11 . . . . -105.52(10) ?
C20 Nd1 N2 C11 . . . . 85.41(10) ?
Nd1 Nd1 N2 C11 2_566 . . . 45.18(11) ?
O4 Nd1 N2 C12 2_566 . . . 175.30(8) ?
O6 Nd1 N2 C12 . . . . -160.63(9) ?
O5 Nd1 N2 C12 2_566 . . . -19.57(11) ?
O2 Nd1 N2 C12 . . . . 109.92(9) ?
O3 Nd1 N2 C12 . . . . -66.19(9) ?
O1 Nd1 N2 C12 . . . . 72.08(9) ?
N1 Nd1 N2 C12 . . . . 17.66(8) ?
O4 Nd1 N2 C12 . . . . -91.79(9) ?
C13 Nd1 N2 C12 . . . . 91.68(9) ?
C20 Nd1 N2 C12 . . . . -77.39(9) ?
Nd1 Nd1 N2 C12 2_566 . . . -117.61(8) ?
C2 N1 C1 C5 . . . . 3.41(19) ?
Nd1 N1 C1 C5 . . . . -162.33(10) ?
C2 N1 C1 C12 . . . . -176.14(12) ?
Nd1 N1 C1 C12 . . . . 18.12(15) ?
C1 N1 C2 C3 . . . . -0.8(2) ?
Nd1 N1 C2 C3 . . . . 164.86(11) ?
N1 C2 C3 C4 . . . . -2.1(2) ?
C2 C3 C4 C5 . . . . 2.4(2) ?
C3 C4 C5 C1 . . . . 0.0(2) ?
C3 C4 C5 C6 . . . . 178.85(14) ?
N1 C1 C5 C4 . . . . -3.0(2) ?
C12 C1 C5 C4 . . . . 176.50(12) ?
N1 C1 C5 C6 . . . . 178.08(12) ?
C12 C1 C5 C6 . . . . -2.39(19) ?
C4 C5 C6 C7 . . . . -176.12(14) ?
C1 C5 C6 C7 . . . . 2.7(2) ?
C5 C6 C7 C8 . . . . -0.3(2) ?
C6 C7 C8 C9 . . . . 178.22(14) ?
C6 C7 C8 C12 . . . . -2.5(2) ?
C12 C8 C9 C10 . . . . -2.2(2) ?
C7 C8 C9 C10 . . . . 177.14(14) ?
C8 C9 C10 C11 . . . . 1.2(2) ?
C12 N2 C11 C10 . . . . -1.04(19) ?
Nd1 N2 C11 C10 . . . . -163.83(10) ?
C9 C10 C11 N2 . . . . 0.5(2) ?
C11 N2 C12 C8 . . . . -0.05(18) ?
Nd1 N2 C12 C8 . . . . 163.59(9) ?
C11 N2 C12 C1 . . . . 179.54(11) ?
Nd1 N2 C12 C1 . . . . -16.82(14) ?
C9 C8 C12 N2 . . . . 1.64(19) ?
C7 C8 C12 N2 . . . . -177.71(12) ?
C9 C8 C12 C1 . . . . -177.94(12) ?
C7 C8 C12 C1 . . . . 2.71(18) ?
N1 C1 C12 N2 . . . . -0.35(17) ?
C5 C1 C12 N2 . . . . -179.91(12) ?
N1 C1 C12 C8 . . . . 179.25(11) ?
C5 C1 C12 C8 . . . . -0.30(18) ?
Nd1 O1 C13 O2 . . . . -2.37(13) ?
Nd1 O1 C13 C14 . . . . 177.83(10) ?
Nd1 O2 C13 O1 . . . . 2.47(14) ?
Nd1 O2 C13 C14 . . . . -177.74(10) ?
O1 C13 C14 C19 . . . . 170.57(13) ?
O2 C13 C14 C19 . . . . -9.23(19) ?
Nd1 C13 C14 C19 . . . . -43.6(16) ?
O1 C13 C14 C15 . . . . -7.96(19) ?
O2 C13 C14 C15 . . . . 172.24(12) ?
Nd1 C13 C14 C15 . . . . 137.8(15) ?
C19 C14 C15 C16 . . . . -1.3(2) ?
C13 C14 C15 C16 . . . . 177.23(13) ?
C14 C15 C16 C17 . . . . -0.6(2) ?
C15 C16 C17 C18 . . . . 1.5(2) ?
C16 C17 C18 C19 . . . . -0.5(2) ?
C15 C14 C19 C18 . . . . 2.3(2) ?
C13 C14 C19 C18 . . . . -176.25(13) ?
C17 C18 C19 C14 . . . . -1.4(2) ?
Nd1 O3 C20 O4 . . . . 9.94(14) ?
Nd1 O3 C20 C21 . . . . -169.30(9) ?
Nd1 O4 C20 O3 2_566 . . . -170.2(5) ?
Nd1 O4 C20 O3 . . . . -8.59(12) ?
Nd1 O4 C20 C21 2_566 . . . 9.0(6) ?
Nd1 O4 C20 C21 . . . . 170.64(11) ?
Nd1 O4 C20 Nd1 2_566 . . . -161.6(6) ?
O3 C20 C21 C26 . . . . 157.87(13) ?
O4 C20 C21 C26 . . . . -21.38(19) ?
Nd1 C20 C21 C26 . . . . 112.6(4) ?
O3 C20 C21 C22 . . . . -18.49(18) ?
O4 C20 C21 C22 . . . . 162.26(12) ?
Nd1 C20 C21 C22 . . . . -63.7(4) ?
C26 C21 C22 C23 . . . . 0.2(2) ?
C20 C21 C22 C23 . . . . 176.63(12) ?
C21 C22 C23 C24 . . . . -1.0(2) ?
C22 C23 C24 C25 . . . . 0.9(2) ?
C23 C24 C25 C26 . . . . 0.2(2) ?
C24 C25 C26 C21 . . . . -1.0(2) ?
C22 C21 C26 C25 . . . . 0.8(2) ?
C20 C21 C26 C25 . . . . -175.54(13) ?
Nd1 O5 C27 O6 2_566 . . . 10.3(2) ?
Nd1 O5 C27 C28 2_566 . . . -170.72(9) ?
Nd1 O6 C27 O5 . . . . -28.0(2) ?
Nd1 O6 C27 C28 . . . . 152.96(9) ?
O5 C27 C28 C33 . . . . -172.26(13) ?
O6 C27 C28 C33 . . . . 6.83(18) ?
O5 C27 C28 C29 . . . . 7.60(18) ?
O6 C27 C28 C29 . . . . -173.31(12) ?
C33 C28 C29 C30 . . . . -1.2(2) ?
C27 C28 C29 C30 . . . . 178.96(13) ?
C28 C29 C30 C31 . . . . 1.0(2) ?
C29 C30 C31 C32 . . . . 0.2(2) ?
C30 C31 C32 C33 . . . . -1.3(3) ?
C29 C28 C33 C32 . . . . 0.1(2) ?
C27 C28 C33 C32 . . . . 179.95(14) ?
C31 C32 C33 C28 . . . . 1.1(2) ?
